data_7236021
loop_
_publ_author_name
'Preda, Ana Maria'
'Ra\,t, Ciprian I.'
'Silvestru, Cristian'
'Lang, Heinrich'
'R\"uffer, Tobias'
'Mehring, Michael'

_publ_section_title
;
 Hypervalent diorganoantimony(iii) fluorides via diorganoantimony(iii)
 cations -- a general method of synthesis
;
_journal_issue 121
_journal_name_full 'RSC Advances'
_journal_page_first 99832
_journal_paper_doi 10.1039/C5RA21788A
_journal_volume 5
_journal_year 2015
_chemical_formula_moiety 'C38 H44 N2 Sb, F6 P, 2(C H2 Cl2)'
_chemical_formula_sum 'C40 H48 Cl4 F6 N2 P Sb'
_chemical_formula_weight 965.32
_space_group_crystal_system monoclinic
_space_group_IT_number 14
_space_group_name_Hall '-P 2ybc'
_space_group_name_H-M_alt 'P 1 21/c 1'
_atom_sites_solution_hydrogens geom
_audit_creation_method SHELXL-2013
_audit_update_record
;
2015-04-04 deposited with the CCDC.
2015-11-10 downloaded from the CCDC.
;
_cell_angle_alpha 90
_cell_angle_beta 98.284(3)
_cell_angle_gamma 90
_cell_formula_units_Z 4
_cell_length_a 10.3364(4)
_cell_length_b 24.8372(7)
_cell_length_c 16.7958(5)
_cell_measurement_reflns_used 6764
_cell_measurement_temperature 110
_cell_measurement_theta_max 25.9992
_cell_measurement_theta_min 2.9211
_cell_volume 4266.9(2)
_computing_cell_refinement
;
CrysAlisPro, Oxford Diffraction Ltd.,
Version 1.171.33.64 (release 22-03-2010 CrysAlis171 .NET)
(compiled Mar 22 2010,13:57:49)
;
_computing_data_collection
;
CrysAlisPro, Oxford Diffraction Ltd.,
Version 1.171.33.64 (release 22-03-2010 CrysAlis171 .NET)
(compiled Mar 22 2010,13:57:49)
;
_computing_data_reduction
;
CrysAlisPro, Oxford Diffraction Ltd.,
Version 1.171.33.64 (release 22-03-2010 CrysAlis171 .NET)
(compiled Mar 22 2010,13:57:49)
;
_computing_structure_refinement 'SHELXL-2013 (Sheldrick, 2013)'
_computing_structure_solution 'SHELXS-2013 (Sheldrick, 2013)'
_diffrn_ambient_temperature 110
_diffrn_measured_fraction_theta_full 0.996
_diffrn_measured_fraction_theta_max 0.996
_diffrn_measurement_device_type 'oxford gemini s'
_diffrn_measurement_method '\w scans'
_diffrn_radiation_monochromator graphite
_diffrn_radiation_source 'fine-focus sealed tube'
_diffrn_radiation_type MoK\a
_diffrn_radiation_wavelength 0.71073
_diffrn_reflns_av_R_equivalents 0.0525
_diffrn_reflns_av_unetI/netI 0.0871
_diffrn_reflns_Laue_measured_fraction_full 0.996
_diffrn_reflns_Laue_measured_fraction_max 0.996
_diffrn_reflns_limit_h_max 11
_diffrn_reflns_limit_h_min -12
_diffrn_reflns_limit_k_max 29
_diffrn_reflns_limit_k_min -29
_diffrn_reflns_limit_l_max 19
_diffrn_reflns_limit_l_min -17
_diffrn_reflns_number 19369
_diffrn_reflns_point_group_measured_fraction_full 0.996
_diffrn_reflns_point_group_measured_fraction_max 0.996
_diffrn_reflns_theta_full 25.000
_diffrn_reflns_theta_max 24.999
_diffrn_reflns_theta_min 2.927
_diffrn_standards_interval_count 5
_diffrn_standards_interval_time 50
_diffrn_standards_number 2
_exptl_absorpt_coefficient_mu 0.992
_exptl_absorpt_correction_T_max 1.00000
_exptl_absorpt_correction_T_min 0.75110
_exptl_absorpt_correction_type multi-scan
_exptl_absorpt_process_details
;
CrysAlisPro, Oxford Diffraction Ltd.,
Version 1.171.33.64 (release 22-03-2010 CrysAlis171 .NET)
(compiled Mar 22 2010,13:57:49)
Empirical absorption correction using spherical harmonics,
 implemented in SCALE3 ABSPACK scaling algorithm.
;
_exptl_crystal_colour colourless
_exptl_crystal_density_diffrn 1.503
_exptl_crystal_description plate
_exptl_crystal_F_000 1960
_exptl_crystal_size_max 0.12
_exptl_crystal_size_mid 0.10
_exptl_crystal_size_min 0.04
_refine_diff_density_max 0.817
_refine_diff_density_min -0.561
_refine_diff_density_rms 0.079
_refine_ls_extinction_method none
_refine_ls_goodness_of_fit_ref 0.840
_refine_ls_hydrogen_treatment constr
_refine_ls_matrix_type full
_refine_ls_number_parameters 516
_refine_ls_number_reflns 7483
_refine_ls_number_restraints 60
_refine_ls_restrained_S_all 0.844
_refine_ls_R_factor_all 0.0721
_refine_ls_R_factor_gt 0.0375
_refine_ls_shift/su_max 0.004
_refine_ls_shift/su_mean 0.000
_refine_ls_structure_factor_coef Fsqd
_refine_ls_weighting_details 'w=1/[\s^2^(Fo^2^)+(0.0370P)^2^] where P=(Fo^2^+2Fc^2^)/3'
_refine_ls_weighting_scheme calc
_refine_ls_wR_factor_gt 0.0742
_refine_ls_wR_factor_ref 0.0784
_reflns_Friedel_coverage 0.000
_reflns_number_gt 4640
_reflns_number_total 7483
_reflns_threshold_expression 'I > 2\s(I)'
_cod_data_source_file c5ra21788a2.cif
_cod_data_source_block shelx
_cod_original_sg_symbol_H-M 'P 21/c'
_cod_database_code 7236021
_shelx_space_group_comment
;
The symmetry employed for this shelxl refinement is uniquely defined
by the following loop, which should always be used as a source of
symmetry information in preference to the above space-group names.
They are only intended as comments.
;
_shelxl_version_number 2013-4

loop_
_space_group_symop_operation_xyz
'x, y, z'
'-x, y+1/2, -z+1/2'
'-x, -y, -z'
'x, -y-1/2, z-1/2'

loop_
_atom_site_label
_atom_site_type_symbol
_atom_site_fract_x
_atom_site_fract_y
_atom_site_fract_z
_atom_site_U_iso_or_equiv
_atom_site_adp_type
_atom_site_occupancy
_atom_site_site_symmetry_order
_atom_site_calc_flag
_atom_site_refinement_flags_posn
_atom_site_refinement_flags_adp
_atom_site_refinement_flags_occupancy
_atom_site_disorder_assembly
_atom_site_disorder_group
C8 C -0.1635(4) 0.18497(14) 0.2092(2) 0.0259(9) Uani 1 1 d . . . . .
C9 C -0.1666(4) 0.18132(15) 0.1253(2) 0.0332(11) Uani 1 1 d . . . . .
C10 C -0.2705(5) 0.15326(18) 0.0825(3) 0.0502(14) Uani 1 1 d . . . . .
H10 H -0.2776 0.1511 0.0267 0.060 Uiso 1 1 calc R U . . .
C11 C -0.3625(5) 0.12876(18) 0.1214(3) 0.0540(14) Uani 1 1 d . . . . .
H11 H -0.4305 0.1097 0.0917 0.065 Uiso 1 1 calc R U . . .
C12 C -0.3558(5) 0.13184(16) 0.2028(3) 0.0436(12) Uani 1 1 d . . . . .
H12 H -0.4199 0.1150 0.2275 0.052 Uiso 1 1 calc R U . . .
C13 C -0.2552(4) 0.15972(14) 0.2503(2) 0.0306(10) Uani 1 1 d . . . . .
C14 C -0.0604(5) 0.20409(15) 0.0821(2) 0.0365(11) Uani 1 1 d . . . . .
H14 H 0.0048 0.2210 0.1226 0.044 Uiso 1 1 calc R U . . .
C15 C 0.0085(5) 0.15910(17) 0.0415(3) 0.0499(14) Uani 1 1 d . . . . .
H15A H 0.0755 0.1745 0.0144 0.075 Uiso 1 1 calc R U . . .
H15B H -0.0540 0.1407 0.0032 0.075 Uiso 1 1 calc R U . . .
H15C H 0.0472 0.1341 0.0816 0.075 Uiso 1 1 calc R U . . .
C16 C -0.1112(5) 0.24740(17) 0.0208(3) 0.0545(15) Uani 1 1 d . . . . .
H16A H -0.0404 0.2606 -0.0050 0.082 Uiso 1 1 calc R U . . .
H16B H -0.1478 0.2766 0.0478 0.082 Uiso 1 1 calc R U . . .
H16C H -0.1774 0.2323 -0.0189 0.082 Uiso 1 1 calc R U . . .
C17 C -0.2497(4) 0.15986(14) 0.3412(2) 0.0283(10) Uani 1 1 d . . . . .
H17 H -0.1878 0.1877 0.3635 0.034 Uiso 1 1 calc R U . . .
C19 C -0.1999(5) 0.10548(15) 0.3761(3) 0.0382(11) Uani 1 1 d . . . . .
H19A H -0.1967 0.1060 0.4335 0.057 Uiso 1 1 calc R U . . .
H19B H -0.1139 0.0989 0.3630 0.057 Uiso 1 1 calc R U . . .
H19C H -0.2578 0.0774 0.3537 0.057 Uiso 1 1 calc R U . . .
C18 C -0.3819(4) 0.17196(16) 0.3679(3) 0.0357(11) Uani 1 1 d . . . . .
H18A H -0.3729 0.1716 0.4256 0.054 Uiso 1 1 calc R U . . .
H18B H -0.4441 0.1451 0.3465 0.054 Uiso 1 1 calc R U . . .
H18C H -0.4116 0.2068 0.3483 0.054 Uiso 1 1 calc R U . . .
C7 C 0.0314(4) 0.19128(16) 0.3006(2) 0.0249(9) Uani 1 1 d . . . . .
H7 H 0.0311 0.1539 0.3032 0.030 Uiso 1 1 calc R U . . .
C2 C 0.1363(4) 0.22166(14) 0.3481(2) 0.0226(9) Uani 1 1 d . . . . .
C1 C 0.1374(4) 0.27702(14) 0.3400(2) 0.0200(9) Uani 1 1 d . . . . .
C6 C 0.2382(4) 0.30580(16) 0.3825(2) 0.0271(9) Uani 1 1 d . . . . .
H6 H 0.2422 0.3429 0.3761 0.033 Uiso 1 1 calc R U . . .
C5 C 0.3353(4) 0.27944(15) 0.4356(2) 0.0289(10) Uani 1 1 d . . . . .
H5 H 0.4014 0.2993 0.4656 0.035 Uiso 1 1 calc R U . . .
C4 C 0.3328(4) 0.22397(16) 0.4435(2) 0.0315(10) Uani 1 1 d . . . . .
H4 H 0.3972 0.2065 0.4785 0.038 Uiso 1 1 calc R U . . .
C3 C 0.2340(4) 0.19493(16) 0.3992(2) 0.0278(9) Uani 1 1 d . . . . .
H3 H 0.2325 0.1576 0.4033 0.033 Uiso 1 1 calc R U . . .
C27 C 0.1554(4) 0.42893(13) 0.2714(2) 0.0215(9) Uani 1 1 d . . . . .
C32 C 0.2381(4) 0.45105(14) 0.3367(2) 0.0242(9) Uani 1 1 d . . . . .
C31 C 0.3487(4) 0.47794(14) 0.3203(3) 0.0289(10) Uani 1 1 d . . . . .
H31 H 0.4050 0.4932 0.3624 0.035 Uiso 1 1 calc R U . . .
C30 C 0.3774(4) 0.48250(15) 0.2426(3) 0.0315(10) Uani 1 1 d . . . . .
H30 H 0.4539 0.4994 0.2329 0.038 Uiso 1 1 calc R U . . .
C29 C 0.2916(4) 0.46182(15) 0.1797(2) 0.0296(10) Uani 1 1 d . . . . .
H29 H 0.3106 0.4659 0.1276 0.035 Uiso 1 1 calc R U . . .
C28 C 0.1787(4) 0.43525(14) 0.1911(2) 0.0251(9) Uani 1 1 d . . . . .
C36 C 0.2086(4) 0.44981(15) 0.4239(2) 0.0282(9) Uani 1 1 d . . . . .
H36 H 0.1400 0.4230 0.4270 0.034 Uiso 1 1 calc R U . . .
C38 C 0.3270(4) 0.43422(17) 0.4843(2) 0.0390(11) Uani 1 1 d . . . . .
H38A H 0.3595 0.3999 0.4698 0.059 Uiso 1 1 calc R U . . .
H38B H 0.3020 0.4320 0.5371 0.059 Uiso 1 1 calc R U . . .
H38C H 0.3940 0.4610 0.4842 0.059 Uiso 1 1 calc R U . . .
C37 C 0.1569(5) 0.50466(16) 0.4472(3) 0.0412(12) Uani 1 1 d . . . . .
H37A H 0.0824 0.5146 0.4091 0.062 Uiso 1 1 calc R U . . .
H37B H 0.2241 0.5313 0.4472 0.062 Uiso 1 1 calc R U . . .
H37C H 0.1318 0.5024 0.4999 0.062 Uiso 1 1 calc R U . . .
C33 C 0.0760(4) 0.42000(16) 0.1203(2) 0.0307(10) Uani 1 1 d . . . . .
H33 H 0.0235 0.3905 0.1377 0.037 Uiso 1 1 calc R U . . .
C35 C 0.1338(5) 0.4010(2) 0.0467(3) 0.0594(15) Uani 1 1 d . . . . .
H35A H 0.0644 0.3920 0.0045 0.089 Uiso 1 1 calc R U . . .
H35B H 0.1871 0.3697 0.0605 0.089 Uiso 1 1 calc R U . . .
H35C H 0.1864 0.4291 0.0288 0.089 Uiso 1 1 calc R U . . .
C34 C -0.0150(5) 0.46836(16) 0.0985(3) 0.0430(12) Uani 1 1 d . . . . .
H34A H -0.0801 0.4590 0.0539 0.065 Uiso 1 1 calc R U . . .
H34B H 0.0352 0.4984 0.0840 0.065 Uiso 1 1 calc R U . . .
H34C H -0.0570 0.4779 0.1439 0.065 Uiso 1 1 calc R U . . .
C26 C -0.0550(4) 0.41920(15) 0.3118(2) 0.0220(9) Uani 1 1 d . . . . .
H26 H -0.0540 0.4559 0.3232 0.026 Uiso 1 1 calc R U . . .
C21 C -0.1671(4) 0.38678(14) 0.3246(2) 0.0224(9) Uani 1 1 d . . . . .
C20 C -0.1659(4) 0.33207(14) 0.3044(2) 0.0225(9) Uani 1 1 d . . . . .
C25 C -0.2771(4) 0.30190(15) 0.3110(2) 0.0281(9) Uani 1 1 d . . . . .
H25 H -0.2796 0.2656 0.2971 0.034 Uiso 1 1 calc R U . . .
C24 C -0.3836(4) 0.32529(17) 0.3381(3) 0.0362(11) Uani 1 1 d . . . . .
H24 H -0.4576 0.3047 0.3419 0.043 Uiso 1 1 calc R U . . .
C23 C -0.3817(4) 0.37909(16) 0.3595(3) 0.0359(11) Uani 1 1 d . . . . .
H23 H -0.4532 0.3943 0.3789 0.043 Uiso 1 1 calc R U . . .
C22 C -0.2745(4) 0.40991(16) 0.3520(2) 0.0288(10) Uani 1 1 d . . . . .
H22 H -0.2736 0.4463 0.3652 0.035 Uiso 1 1 calc R U . . .
N1 N -0.0599(3) 0.21583(11) 0.25564(18) 0.0210(7) Uani 1 1 d . . . . .
N2 N 0.0429(3) 0.39749(11) 0.28490(18) 0.0217(7) Uani 1 1 d . . . . .
F1 F 0.3599(3) 0.44505(10) 0.68910(16) 0.0618(8) Uani 1 1 d . . . . .
F2 F 0.2391(3) 0.37494(9) 0.72131(18) 0.0600(8) Uani 1 1 d . . . . .
F3 F 0.3652(3) 0.42179(12) 0.81733(17) 0.0720(9) Uani 1 1 d . . . . .
F4 F 0.2646(3) 0.49857(8) 0.77339(14) 0.0428(7) Uani 1 1 d . . . . .
F5 F 0.1449(3) 0.45198(10) 0.6736(2) 0.0793(11) Uani 1 1 d . . . . .
F6 F 0.1494(3) 0.42822(10) 0.8062(2) 0.0846(12) Uani 1 1 d . . . . .
P1 P 0.25222(12) 0.43658(4) 0.74743(7) 0.0373(3) Uani 1 1 d . . . . .
Sb1 Sb -0.00620(3) 0.30740(2) 0.24574(2) 0.02091(8) Uani 1 1 d . . . . .
C39 C -0.4112(6) 0.4157(3) 0.1040(3) 0.091(2) Uani 1 1 d . . . . .
H39A H -0.3779 0.4509 0.1219 0.109 Uiso 1 1 calc R U . . .
H39B H -0.4654 0.4028 0.1426 0.109 Uiso 1 1 calc R U . . .
Cl1 Cl -0.28442(15) 0.37340(6) 0.10351(8) 0.0638(4) Uani 1 1 d . . . . .
Cl2 Cl -0.51010(13) 0.42282(6) 0.00858(8) 0.0622(4) Uani 1 1 d . . . . .
C40 C 0.4085(8) 0.2713(4) 0.6596(6) 0.092(4) Uani 0.75 1 d D U P A 1
H40A H 0.3925 0.3035 0.6269 0.110 Uiso 0.75 1 calc R U P A 1
H40B H 0.4327 0.2829 0.7149 0.110 Uiso 0.75 1 calc R U P A 1
Cl3 Cl 0.2620(3) 0.23550(11) 0.65341(17) 0.1083(9) Uani 0.75 1 d D U P A 1
Cl4 Cl 0.53289(17) 0.23977(7) 0.63178(11) 0.0613(5) Uani 0.75 1 d D U P A 1
Cl4' Cl 0.3604(7) 0.1731(2) 0.6864(4) 0.0766(19) Uani 0.25 1 d D U P B 2
Cl3' Cl 0.3160(13) 0.2824(3) 0.6538(7) 0.147(5) Uani 0.25 1 d D U P B 2
C40' C 0.335(3) 0.2381(6) 0.7210(10) 0.075(7) Uani 0.25 1 d D U P B 2
H40C H 0.2575 0.2376 0.7478 0.090 Uiso 0.25 1 calc R U P B 2
H40D H 0.4084 0.2479 0.7606 0.090 Uiso 0.25 1 calc R U P B 2

loop_
_atom_site_aniso_label
_atom_site_aniso_U_11
_atom_site_aniso_U_22
_atom_site_aniso_U_33
_atom_site_aniso_U_23
_atom_site_aniso_U_13
_atom_site_aniso_U_12
C8 0.034(2) 0.021(2) 0.022(2) -0.0031(17) 0.0019(18) -0.0001(19)
C9 0.048(3) 0.027(2) 0.024(2) -0.0028(18) 0.003(2) -0.002(2)
C10 0.078(4) 0.047(3) 0.021(3) -0.005(2) -0.009(3) -0.017(3)
C11 0.067(4) 0.051(3) 0.037(3) -0.011(2) -0.016(3) -0.024(3)
C12 0.053(3) 0.039(3) 0.036(3) 0.002(2) -0.004(2) -0.022(2)
C13 0.039(3) 0.022(2) 0.028(2) 0.0032(18) -0.003(2) -0.0043(19)
C14 0.059(3) 0.032(3) 0.020(2) -0.0028(18) 0.009(2) 0.000(2)
C15 0.075(4) 0.038(3) 0.039(3) -0.004(2) 0.016(3) 0.005(2)
C16 0.089(4) 0.041(3) 0.035(3) 0.010(2) 0.015(3) 0.007(3)
C17 0.034(3) 0.022(2) 0.027(2) 0.0018(17) -0.003(2) -0.0103(19)
C19 0.045(3) 0.032(2) 0.036(3) 0.0105(19) 0.003(2) -0.005(2)
C18 0.036(3) 0.031(2) 0.041(3) 0.008(2) 0.009(2) -0.004(2)
C7 0.033(2) 0.0201(19) 0.024(2) -0.0005(18) 0.0130(19) 0.000(2)
C2 0.023(2) 0.024(2) 0.022(2) -0.0008(17) 0.0070(18) -0.0018(18)
C1 0.020(2) 0.020(2) 0.021(2) 0.0006(16) 0.0070(17) 0.0013(17)
C6 0.027(2) 0.028(2) 0.027(2) 0.0056(19) 0.0060(18) -0.001(2)
C5 0.027(2) 0.029(2) 0.030(3) -0.0005(18) 0.0000(19) 0.0009(19)
C4 0.031(3) 0.038(3) 0.025(2) 0.0061(19) 0.004(2) 0.010(2)
C3 0.032(2) 0.023(2) 0.029(2) 0.002(2) 0.0081(19) 0.002(2)
C27 0.023(2) 0.017(2) 0.025(2) -0.0019(15) 0.0044(18) -0.0004(16)
C32 0.026(2) 0.021(2) 0.025(2) 0.0000(16) 0.0009(18) 0.0020(18)
C31 0.026(3) 0.023(2) 0.036(3) -0.0045(18) -0.001(2) 0.0002(19)
C30 0.024(3) 0.028(2) 0.044(3) 0.001(2) 0.011(2) -0.0015(18)
C29 0.038(3) 0.025(2) 0.028(3) -0.0058(18) 0.011(2) -0.001(2)
C28 0.033(3) 0.016(2) 0.027(2) 0.0003(16) 0.0074(19) 0.0033(18)
C36 0.026(2) 0.032(2) 0.025(2) -0.0025(18) -0.0013(18) 0.0000(19)
C38 0.039(3) 0.051(3) 0.025(2) -0.003(2) -0.003(2) 0.002(2)
C37 0.042(3) 0.049(3) 0.032(3) -0.016(2) 0.006(2) 0.000(2)
C33 0.037(3) 0.028(2) 0.027(2) 0.0015(18) 0.004(2) -0.008(2)
C35 0.048(3) 0.093(4) 0.034(3) -0.025(3) -0.002(2) 0.008(3)
C34 0.051(3) 0.036(2) 0.036(3) 0.003(2) -0.011(2) 0.001(2)
C26 0.029(3) 0.0187(19) 0.016(2) -0.0025(16) -0.0034(18) 0.0010(18)
C21 0.021(2) 0.030(2) 0.015(2) 0.0042(16) -0.0016(17) 0.0032(18)
C20 0.028(2) 0.025(2) 0.015(2) 0.0080(16) 0.0035(18) -0.0009(18)
C25 0.030(2) 0.023(2) 0.031(2) 0.0083(18) 0.0043(18) 0.003(2)
C24 0.023(3) 0.041(3) 0.046(3) 0.016(2) 0.011(2) 0.003(2)
C23 0.035(3) 0.036(3) 0.040(3) 0.008(2) 0.016(2) 0.012(2)
C22 0.029(3) 0.032(2) 0.026(2) 0.0063(18) 0.0031(19) 0.009(2)
N1 0.028(2) 0.0165(15) 0.0186(18) 0.0018(13) 0.0039(15) -0.0021(15)
N2 0.023(2) 0.0184(16) 0.0229(19) -0.0030(13) 0.0008(15) 0.0025(15)
F1 0.069(2) 0.0718(19) 0.0463(18) -0.0090(15) 0.0144(15) -0.0225(16)
F2 0.070(2) 0.0290(14) 0.082(2) 0.0019(13) 0.0142(17) 0.0031(14)
F3 0.078(2) 0.085(2) 0.0464(18) 0.0091(16) -0.0125(16) 0.0328(18)
F4 0.0531(18) 0.0309(13) 0.0412(16) 0.0038(11) -0.0038(13) -0.0149(12)
F5 0.073(2) 0.0456(17) 0.100(3) -0.0158(16) -0.0529(19) 0.0140(15)
F6 0.092(3) 0.0312(16) 0.150(3) -0.0150(17) 0.081(2) -0.0160(15)
P1 0.0349(7) 0.0291(6) 0.0457(8) 0.0075(5) -0.0017(6) -0.0022(5)
Sb1 0.02549(15) 0.01857(12) 0.01893(13) 0.00090(13) 0.00417(10) -0.00013(14)
C39 0.056(4) 0.150(6) 0.065(4) -0.071(4) 0.003(3) 0.005(4)
Cl1 0.0668(10) 0.0832(10) 0.0391(8) 0.0050(7) -0.0002(7) 0.0098(8)
Cl2 0.0495(9) 0.0731(9) 0.0622(9) -0.0220(7) 0.0021(7) 0.0157(7)
C40 0.051(6) 0.148(10) 0.070(6) -0.046(6) -0.015(5) 0.001(5)
Cl3 0.109(2) 0.112(2) 0.123(2) -0.0260(17) 0.0828(19) -0.0364(16)
Cl4 0.0433(11) 0.0607(11) 0.0712(13) -0.0169(9) -0.0212(9) 0.0082(9)
Cl4' 0.093(5) 0.058(3) 0.081(4) -0.016(3) 0.018(4) -0.035(3)
Cl3' 0.211(13) 0.047(4) 0.203(11) 0.011(5) 0.098(10) -0.012(7)
C40' 0.086(19) 0.103(11) 0.030(11) -0.045(8) -0.012(13) -0.010(14)

loop_
_atom_type_symbol
_atom_type_description
_atom_type_scat_dispersion_real
_atom_type_scat_dispersion_imag
_atom_type_scat_source
C C 0.0033 0.0016 'International Tables Vol C Tables 4.2.6.8 and 6.1.1.4'
N N 0.0061 0.0033 'International Tables Vol C Tables 4.2.6.8 and 6.1.1.4'
F F 0.0171 0.0103 'International Tables Vol C Tables 4.2.6.8 and 6.1.1.4'
P P 0.1023 0.0942 'International Tables Vol C Tables 4.2.6.8 and 6.1.1.4'
Sb Sb -0.5866 1.5461 'International Tables Vol C Tables 4.2.6.8 and 6.1.1.4'
H H 0.0000 0.0000 'International Tables Vol C Tables 4.2.6.8 and 6.1.1.4'
Cl Cl 0.1484 0.1585 'International Tables Vol C Tables 4.2.6.8 and 6.1.1.4'

loop_
_geom_angle_atom_site_label_1
_geom_angle_atom_site_label_2
_geom_angle_atom_site_label_3
_geom_angle
C13 C8 C9 123.0(4)
C13 C8 N1 118.2(3)
C9 C8 N1 118.7(3)
C10 C9 C8 117.0(4)
C10 C9 C14 120.0(4)
C8 C9 C14 122.9(4)
C11 C10 C9 120.8(4)
C11 C10 H10 119.6
C9 C10 H10 119.6
C12 C11 C10 121.0(4)
C12 C11 H11 119.5
C10 C11 H11 119.5
C11 C12 C13 121.7(4)
C11 C12 H12 119.1
C13 C12 H12 119.1
C8 C13 C12 116.2(4)
C8 C13 C17 124.4(4)
C12 C13 C17 119.3(4)
C9 C14 C16 112.6(4)
C9 C14 C15 110.9(3)
C16 C14 C15 110.5(3)
C9 C14 H14 107.6
C16 C14 H14 107.6
C15 C14 H14 107.6
C14 C15 H15A 109.5
C14 C15 H15B 109.5
H15A C15 H15B 109.5
C14 C15 H15C 109.5
H15A C15 H15C 109.5
H15B C15 H15C 109.5
C14 C16 H16A 109.5
C14 C16 H16B 109.5
H16A C16 H16B 109.5
C14 C16 H16C 109.5
H16A C16 H16C 109.5
H16B C16 H16C 109.5
C13 C17 C18 112.9(3)
C13 C17 C19 110.1(3)
C18 C17 C19 109.1(3)
C13 C17 H17 108.2
C18 C17 H17 108.2
C19 C17 H17 108.2
C17 C19 H19A 109.5
C17 C19 H19B 109.5
H19A C19 H19B 109.5
C17 C19 H19C 109.5
H19A C19 H19C 109.5
H19B C19 H19C 109.5
C17 C18 H18A 109.5
C17 C18 H18B 109.5
H18A C18 H18B 109.5
C17 C18 H18C 109.5
H18A C18 H18C 109.5
H18B C18 H18C 109.5
N1 C7 C2 120.3(4)
N1 C7 H7 119.9
C2 C7 H7 119.9
C1 C2 C3 121.2(4)
C1 C2 C7 118.5(4)
C3 C2 C7 120.3(3)
C6 C1 C2 118.8(4)
C6 C1 Sb1 126.3(3)
C2 C1 Sb1 114.1(3)
C1 C6 C5 120.4(4)
C1 C6 H6 119.8
C5 C6 H6 119.8
C4 C5 C6 120.2(4)
C4 C5 H5 119.9
C6 C5 H5 119.9
C3 C4 C5 119.5(4)
C3 C4 H4 120.3
C5 C4 H4 120.3
C4 C3 C2 119.9(4)
C4 C3 H3 120.1
C2 C3 H3 120.1
C32 C27 C28 122.3(4)
C32 C27 N2 120.2(3)
C28 C27 N2 117.5(3)
C31 C32 C27 117.4(3)
C31 C32 C36 118.8(3)
C27 C32 C36 123.7(3)
C30 C31 C32 121.5(4)
C30 C31 H31 119.3
C32 C31 H31 119.3
C29 C30 C31 119.4(4)
C29 C30 H30 120.3
C31 C30 H30 120.3
C30 C29 C28 122.5(4)
C30 C29 H29 118.7
C28 C29 H29 118.7
C29 C28 C27 116.8(4)
C29 C28 C33 121.3(3)
C27 C28 C33 121.5(4)
C38 C36 C37 109.3(3)
C38 C36 C32 112.9(3)
C37 C36 C32 110.4(3)
C38 C36 H36 108.0
C37 C36 H36 108.0
C32 C36 H36 108.0
C36 C38 H38A 109.5
C36 C38 H38B 109.5
H38A C38 H38B 109.5
C36 C38 H38C 109.5
H38A C38 H38C 109.5
H38B C38 H38C 109.5
C36 C37 H37A 109.5
C36 C37 H37B 109.5
H37A C37 H37B 109.5
C36 C37 H37C 109.5
H37A C37 H37C 109.5
H37B C37 H37C 109.5
C28 C33 C35 113.6(4)
C28 C33 C34 109.0(3)
C35 C33 C34 110.3(4)
C28 C33 H33 107.9
C35 C33 H33 107.9
C34 C33 H33 107.9
C33 C35 H35A 109.5
C33 C35 H35B 109.5
H35A C35 H35B 109.5
C33 C35 H35C 109.5
H35A C35 H35C 109.5
H35B C35 H35C 109.5
C33 C34 H34A 109.5
C33 C34 H34B 109.5
H34A C34 H34B 109.5
C33 C34 H34C 109.5
H34A C34 H34C 109.5
H34B C34 H34C 109.5
N2 C26 C21 120.3(3)
N2 C26 H26 119.8
C21 C26 H26 119.8
C22 C21 C20 121.2(4)
C22 C21 C26 120.9(3)
C20 C21 C26 117.9(3)
C25 C20 C21 117.9(4)
C25 C20 Sb1 125.9(3)
C21 C20 Sb1 115.2(3)
C24 C25 C20 120.5(4)
C24 C25 H25 119.7
C20 C25 H25 119.7
C25 C24 C23 120.7(4)
C25 C24 H24 119.7
C23 C24 H24 119.7
C22 C23 C24 119.9(4)
C22 C23 H23 120.1
C24 C23 H23 120.1
C23 C22 C21 119.8(4)
C23 C22 H22 120.1
C21 C22 H22 120.1
C7 N1 C8 119.5(3)
C7 N1 Sb1 110.0(3)
C8 N1 Sb1 129.5(2)
C26 N2 C27 121.4(3)
C26 N2 Sb1 110.3(2)
C27 N2 Sb1 127.8(2)
F6 P1 F3 89.8(2)
F6 P1 F5 93.6(2)
F3 P1 F5 176.6(2)
F6 P1 F2 90.45(15)
F3 P1 F2 90.32(16)
F5 P1 F2 89.68(15)
F6 P1 F1 178.7(2)
F3 P1 F1 88.89(17)
F5 P1 F1 87.68(18)
F2 P1 F1 89.81(15)
F6 P1 F4 89.46(14)
F3 P1 F4 89.99(15)
F5 P1 F4 90.02(14)
F2 P1 F4 179.68(19)
F1 P1 F4 90.28(14)
C20 Sb1 C1 105.03(13)
C20 Sb1 N1 92.24(12)
C1 Sb1 N1 75.69(12)
C20 Sb1 N2 75.46(13)
C1 Sb1 N2 91.69(12)
N1 Sb1 N2 159.67(10)
Cl1 C39 Cl2 113.8(3)
Cl1 C39 H39A 108.8
Cl2 C39 H39A 108.8
Cl1 C39 H39B 108.8
Cl2 C39 H39B 108.8
H39A C39 H39B 107.7
Cl4 C40 Cl3 116.8(6)
Cl4 C40 H40A 108.1
Cl3 C40 H40A 108.1
Cl4 C40 H40B 108.1
Cl3 C40 H40B 108.1
H40A C40 H40B 107.3
Cl3' C40' Cl4' 114.7(11)
Cl3' C40' H40C 108.6
Cl4' C40' H40C 108.6
Cl3' C40' H40D 108.6
Cl4' C40' H40D 108.6
H40C C40' H40D 107.6

loop_
_geom_bond_atom_site_label_1
_geom_bond_atom_site_label_2
_geom_bond_distance
C8 C13 1.398(5)
C8 C9 1.409(5)
C8 N1 1.450(5)
C9 C10 1.390(6)
C9 C14 1.510(6)
C10 C11 1.372(7)
C10 H10 0.9300
C11 C12 1.361(6)
C11 H11 0.9300
C12 C13 1.400(6)
C12 H12 0.9300
C13 C17 1.521(5)
C14 C16 1.529(5)
C14 C15 1.536(5)
C14 H14 0.9800
C15 H15A 0.9600
C15 H15B 0.9600
C15 H15C 0.9600
C16 H16A 0.9600
C16 H16B 0.9600
C16 H16C 0.9600
C17 C18 1.527(6)
C17 C19 1.531(5)
C17 H17 0.9800
C19 H19A 0.9600
C19 H19B 0.9600
C19 H19C 0.9600
C18 H18A 0.9600
C18 H18B 0.9600
C18 H18C 0.9600
C7 N1 1.275(5)
C7 C2 1.460(5)
C7 H7 0.9300
C2 C1 1.382(5)
C2 C3 1.396(5)
C1 C6 1.376(5)
C1 Sb1 2.145(4)
C6 C5 1.405(5)
C6 H6 0.9300
C5 C4 1.385(5)
C5 H5 0.9300
C4 C3 1.377(5)
C4 H4 0.9300
C3 H3 0.9300
C27 C32 1.401(5)
C27 C28 1.412(5)
C27 N2 1.445(5)
C32 C31 1.386(5)
C32 C36 1.539(5)
C31 C30 1.384(5)
C31 H31 0.9300
C30 C29 1.376(6)
C30 H30 0.9300
C29 C28 1.378(5)
C29 H29 0.9300
C28 C33 1.523(5)
C36 C38 1.523(5)
C36 C37 1.535(5)
C36 H36 0.9800
C38 H38A 0.9600
C38 H38B 0.9600
C38 H38C 0.9600
C37 H37A 0.9600
C37 H37B 0.9600
C37 H37C 0.9600
C33 C35 1.524(6)
C33 C34 1.538(6)
C33 H33 0.9800
C35 H35A 0.9600
C35 H35B 0.9600
C35 H35C 0.9600
C34 H34A 0.9600
C34 H34B 0.9600
C34 H34C 0.9600
C26 N2 1.285(5)
C26 C21 1.452(5)
C26 H26 0.9300
C21 C22 1.386(5)
C21 C20 1.401(5)
C20 C25 1.390(5)
C20 Sb1 2.131(4)
C25 C24 1.379(5)
C25 H25 0.9300
C24 C23 1.383(5)
C24 H24 0.9300
C23 C22 1.368(6)
C23 H23 0.9300
C22 H22 0.9300
N1 Sb1 2.353(3)
N2 Sb1 2.367(3)
F1 P1 1.599(3)
F2 P1 1.593(3)
F3 P1 1.575(3)
F4 P1 1.600(2)
F5 P1 1.586(3)
F6 P1 1.566(3)
C39 Cl1 1.682(6)
C39 Cl2 1.781(6)
C39 H39A 0.9700
C39 H39B 0.9700
C40 Cl4 1.631(8)
C40 Cl3 1.746(10)
C40 H40A 0.9700
C40 H40B 0.9700
Cl4' C40' 1.748(15)
Cl3' C40' 1.568(16)
C40' H40C 0.9700
C40' H40D 0.9700

loop_
_geom_torsion_atom_site_label_1
_geom_torsion_atom_site_label_2
_geom_torsion_atom_site_label_3
_geom_torsion_atom_site_label_4
_geom_torsion
C13 C8 C9 C10 3.3(6)
N1 C8 C9 C10 -177.4(4)
C13 C8 C9 C14 -173.9(4)
N1 C8 C9 C14 5.4(6)
C8 C9 C10 C11 -2.3(7)
C14 C9 C10 C11 175.0(4)
C9 C10 C11 C12 0.9(8)
C10 C11 C12 C13 -0.3(8)
C9 C8 C13 C12 -2.7(6)
N1 C8 C13 C12 178.0(4)
C9 C8 C13 C17 175.9(4)
N1 C8 C13 C17 -3.4(6)
C11 C12 C13 C8 1.1(7)
C11 C12 C13 C17 -177.5(4)
C10 C9 C14 C16 63.9(5)
C8 C9 C14 C16 -119.0(4)
C10 C9 C14 C15 -60.4(5)
C8 C9 C14 C15 116.7(4)
C8 C13 C17 C18 134.7(4)
C12 C13 C17 C18 -46.8(5)
C8 C13 C17 C19 -103.1(4)
C12 C13 C17 C19 75.5(5)
N1 C7 C2 C1 -3.1(5)
N1 C7 C2 C3 178.0(3)
C3 C2 C1 C6 1.0(5)
C7 C2 C1 C6 -177.9(3)
C3 C2 C1 Sb1 171.5(3)
C7 C2 C1 Sb1 -7.4(4)
C2 C1 C6 C5 -2.6(5)
Sb1 C1 C6 C5 -171.8(3)
C1 C6 C5 C4 2.3(6)
C6 C5 C4 C3 -0.3(6)
C5 C4 C3 C2 -1.2(6)
C1 C2 C3 C4 0.9(6)
C7 C2 C3 C4 179.8(3)
C28 C27 C32 C31 -2.7(5)
N2 C27 C32 C31 176.1(3)
C28 C27 C32 C36 173.7(3)
N2 C27 C32 C36 -7.5(5)
C27 C32 C31 C30 -0.5(5)
C36 C32 C31 C30 -177.1(3)
C32 C31 C30 C29 2.7(6)
C31 C30 C29 C28 -1.7(6)
C30 C29 C28 C27 -1.3(6)
C30 C29 C28 C33 171.0(4)
C32 C27 C28 C29 3.6(5)
N2 C27 C28 C29 -175.2(3)
C32 C27 C28 C33 -168.7(3)
N2 C27 C28 C33 12.5(5)
C31 C32 C36 C38 -48.1(5)
C27 C32 C36 C38 135.5(4)
C31 C32 C36 C37 74.7(4)
C27 C32 C36 C37 -101.7(4)
C29 C28 C33 C35 38.8(5)
C27 C28 C33 C35 -149.3(4)
C29 C28 C33 C34 -84.6(4)
C27 C28 C33 C34 87.3(4)
N2 C26 C21 C22 -178.6(3)
N2 C26 C21 C20 -1.8(5)
C22 C21 C20 C25 1.5(5)
C26 C21 C20 C25 -175.4(3)
C22 C21 C20 Sb1 170.4(3)
C26 C21 C20 Sb1 -6.5(4)
C21 C20 C25 C24 -1.2(5)
Sb1 C20 C25 C24 -168.8(3)
C20 C25 C24 C23 -0.3(6)
C25 C24 C23 C22 1.6(6)
C24 C23 C22 C21 -1.4(6)
C20 C21 C22 C23 -0.2(6)
C26 C21 C22 C23 176.6(4)
C2 C7 N1 C8 -179.7(3)
C2 C7 N1 Sb1 10.6(4)
C13 C8 N1 C7 71.5(5)
C9 C8 N1 C7 -107.8(4)
C13 C8 N1 Sb1 -121.1(3)
C9 C8 N1 Sb1 59.5(5)
C21 C26 N2 C27 179.7(3)
C21 C26 N2 Sb1 8.0(4)
C32 C27 N2 C26 67.8(5)
C28 C27 N2 C26 -113.3(4)
C32 C27 N2 Sb1 -122.0(3)
C28 C27 N2 Sb1 56.8(4)
